data_4126510
loop_
_publ_author_name
'Cammarota, Ryan C.'
'Vollmer, Matthew V.'
'Xie, Jing'
'Ye, Jingyun'
'Linehan, John C.'
'Burgess, Samantha A.'
'Appel, Aaron M.'
'Gagliardi, Laura'
'Lu, Connie C.'

_publ_section_title
;
 A bimetallic nickel-gallium complex catalyzes CO2 hydrogenation via the
 intermediacy of an anionic d(10) nickel hydride.
;
_journal_name_full 'Journal of the American Chemical Society'
_journal_paper_doi 10.1021/jacs.7b07911
_journal_year 2017
_chemical_formula_moiety C76H91GaN5NiO2P5
_chemical_formula_sum 'C76 H91 Ga N5 Ni O2 P5'
_chemical_formula_weight 1389.81
_chemical_name_common '[LGaNi(CO2H)][PPN]'
_space_group_crystal_system triclinic
_space_group_IT_number 2
_space_group_name_Hall '-P 1'
_space_group_name_H-M_alt 'P -1'
_symmetry_space_group_name_Hall '-P 1'
_symmetry_space_group_name_H-M 'P -1'
_atom_sites_solution_hydrogens geom
_audit_creation_method SHELXL-2014/7
_cell_angle_alpha 100.669(2)
_cell_angle_beta 105.203(2)
_cell_angle_gamma 92.850(2)
_cell_formula_units_Z 2
_cell_length_a 11.2791(6)
_cell_length_b 15.7374(10)
_cell_length_c 20.7033(13)
_cell_measurement_reflns_used 9743
_cell_measurement_temperature 123(2)
_cell_measurement_theta_max 30.43
_cell_measurement_theta_min 2.29
_cell_volume 3466.2(4)
_computing_cell_refinement 'SAINT, Bruker'
_computing_data_collection 'APEX 3, Bruker'
_computing_data_reduction 'SAINT, Bruker'
_computing_structure_refinement 'SHELXL-2014/7 (Sheldrick, 2014)'
_diffrn_ambient_temperature 123(2)
_diffrn_measured_fraction_theta_full 0.999
_diffrn_measured_fraction_theta_max 0.996
_diffrn_measurement_device_type 'Bruker Photon-II CMOS'
_diffrn_measurement_method '\f and ]w scans'
_diffrn_radiation_type MoK\a
_diffrn_radiation_wavelength 0.71073
_diffrn_reflns_av_R_equivalents 0.0381
_diffrn_reflns_av_unetI/netI 0.0429
_diffrn_reflns_Laue_measured_fraction_full 0.999
_diffrn_reflns_Laue_measured_fraction_max 0.996
_diffrn_reflns_limit_h_max 11
_diffrn_reflns_limit_h_min -16
_diffrn_reflns_limit_k_max 22
_diffrn_reflns_limit_k_min -22
_diffrn_reflns_limit_l_max 29
_diffrn_reflns_limit_l_min -29
_diffrn_reflns_number 76891
_diffrn_reflns_point_group_measured_fraction_full 0.999
_diffrn_reflns_point_group_measured_fraction_max 0.996
_diffrn_reflns_theta_full 25.242
_diffrn_reflns_theta_max 30.533
_diffrn_reflns_theta_min 2.227
_diffrn_source micro
_exptl_absorpt_coefficient_mu 0.826
_exptl_absorpt_correction_T_max 0.7461
_exptl_absorpt_correction_T_min 0.6936
_exptl_absorpt_correction_type multi-scan
_exptl_absorpt_process_details 'SADABS, R. Blessing, 1995'
_exptl_crystal_colour orange
_exptl_crystal_density_diffrn 1.332
_exptl_crystal_description plate
_exptl_crystal_F_000 1464
_exptl_crystal_size_max 0.200
_exptl_crystal_size_mid 0.100
_exptl_crystal_size_min 0.100
_exptl_transmission_factor_max 0.7461
_exptl_transmission_factor_min 0.6936
_refine_diff_density_max 2.258
_refine_diff_density_min -2.420
_refine_diff_density_rms 0.093
_refine_ls_extinction_method none
_refine_ls_goodness_of_fit_ref 1.027
_refine_ls_hydrogen_treatment constr
_refine_ls_matrix_type full
_refine_ls_number_parameters 773
_refine_ls_number_reflns 21129
_refine_ls_number_restraints 0
_refine_ls_restrained_S_all 1.027
_refine_ls_R_factor_all 0.0859
_refine_ls_R_factor_gt 0.0576
_refine_ls_shift/su_max 0.001
_refine_ls_shift/su_mean 0.000
_refine_ls_structure_factor_coef Fsqd
_refine_ls_weighting_details 'w=1/[\s^2^(Fo^2^)+(0.0542P)^2^+7.7179P] where P=(Fo^2^+2Fc^2^)/3'
_refine_ls_weighting_scheme calc
_refine_ls_wR_factor_gt 0.1340
_refine_ls_wR_factor_ref 0.1540
_reflns_Friedel_coverage 0.000
_reflns_number_gt 15558
_reflns_number_total 21129
_reflns_threshold_expression 'I > 2\s(I)'
_cod_data_source_file ja7b07911_si_002.cif
_cod_data_source_block mo_17134_0m
_cod_database_code 4126510
_shelx_shelxl_version_number 2014/7
_shelx_space_group_comment
;
The symmetry employed for this shelxl refinement is uniquely defined
by the following loop, which should always be used as a source of
symmetry information in preference to the above space-group names.
They are only intended as comments.
;
_shelx_estimated_absorpt_t_min 0.852
_shelx_estimated_absorpt_t_max 0.922

loop_
_space_group_symop_operation_xyz
'x, y, z'
'-x, -y, -z'

loop_
_atom_site_label
_atom_site_type_symbol
_atom_site_fract_x
_atom_site_fract_y
_atom_site_fract_z
_atom_site_U_iso_or_equiv
_atom_site_adp_type
_atom_site_occupancy
_atom_site_site_symmetry_order
_atom_site_calc_flag
_atom_site_refinement_flags_posn
_atom_site_refinement_flags_adp
_atom_site_refinement_flags_occupancy
_atom_site_disorder_assembly
_atom_site_disorder_group
C3 C -0.0504(3) 1.11542(18) 0.23566(16) 0.0297(6) Uani 1 1 d . . . . .
H3 H -0.1163 1.1174 0.1966 0.036 Uiso 1 1 calc R U . . .
C4 C -0.0117(3) 1.18853(19) 0.28907(17) 0.0354(7) Uani 1 1 d . . . . .
H4 H -0.0521 1.2399 0.2870 0.043 Uiso 1 1 calc R U . . .
C5 C 0.0858(3) 1.1848(2) 0.34477(17) 0.0365(7) Uani 1 1 d . . . . .
H5 H 0.1146 1.2352 0.3801 0.044 Uiso 1 1 calc R U . . .
C6 C 0.1428(3) 1.10894(18) 0.35031(15) 0.0303(6) Uani 1 1 d . . . . .
H6 H 0.2097 1.1082 0.3891 0.036 Uiso 1 1 calc R U . . .
C7 C 0.0652(2) 0.95348(18) 0.14539(14) 0.0242(5) Uani 1 1 d . . . . .
C8 C 0.1138(3) 1.02111(19) 0.12300(15) 0.0297(6) Uani 1 1 d . . . . .
H8 H 0.0886 1.0776 0.1330 0.036 Uiso 1 1 calc R U . . .
C9 C 0.2003(3) 1.0064(2) 0.08555(16) 0.0329(6) Uani 1 1 d . . . . .
H9 H 0.2336 1.0525 0.0696 0.039 Uiso 1 1 calc R U . . .
C10 C 0.2367(3) 0.9239(2) 0.07201(15) 0.0321(6) Uani 1 1 d . . . . .
H10 H 0.2964 0.9139 0.0472 0.039 Uiso 1 1 calc R U . . .
C11 C 0.1875(3) 0.85509(19) 0.09402(15) 0.0283(6) Uani 1 1 d . . . . .
H11 H 0.2122 0.7986 0.0830 0.034 Uiso 1 1 calc R U . . .
C12 C 0.1016(2) 0.86845(17) 0.13239(14) 0.0237(5) Uani 1 1 d . . . . .
C13 C 0.0787(3) 0.71913(18) 0.14623(16) 0.0286(6) Uani 1 1 d . . . . .
H13A H 0.1688 0.7168 0.1539 0.034 Uiso 1 1 calc R U . . .
H13B H 0.0367 0.6914 0.0981 0.034 Uiso 1 1 calc R U . . .
C80 C 0.0072(2) 1.04069(17) 0.23979(14) 0.0235(5) Uani 1 1 d . . . . .
C79 C 0.1018(3) 1.03334(17) 0.29879(14) 0.0246(5) Uani 1 1 d . . . . .
C14 C -0.1476(3) 0.63317(19) 0.15952(15) 0.0304(6) Uani 1 1 d . . . . .
H14 H -0.1905 0.6694 0.1896 0.036 Uiso 1 1 calc R U . . .
C15 C -0.1932(3) 0.6583(2) 0.09043(17) 0.0399(7) Uani 1 1 d . . . . .
H15A H -0.2836 0.6496 0.0753 0.060 Uiso 1 1 calc R U . . .
H15B H -0.1598 0.6220 0.0570 0.060 Uiso 1 1 calc R U . . .
H15C H -0.1655 0.7196 0.0945 0.060 Uiso 1 1 calc R U . . .
C16 C -0.1965(3) 0.5393(2) 0.15561(19) 0.0413(8) Uani 1 1 d . . . . .
H16A H -0.2870 0.5334 0.1414 0.062 Uiso 1 1 calc R U . . .
H16B H -0.1674 0.5244 0.2007 0.062 Uiso 1 1 calc R U . . .
H16C H -0.1664 0.4999 0.1223 0.062 Uiso 1 1 calc R U . . .
C17 C 0.3109(3) 0.8283(2) 0.45784(16) 0.0343(7) Uani 1 1 d . . . . .
H17 H 0.3438 0.7710 0.4615 0.041 Uiso 1 1 calc R U . . .
C18 C 0.2125(3) 0.8355(2) 0.49603(17) 0.0407(7) Uani 1 1 d . . . . .
H18A H 0.2491 0.8310 0.5436 0.061 Uiso 1 1 calc R U . . .
H18B H 0.1458 0.7885 0.4741 0.061 Uiso 1 1 calc R U . . .
H18C H 0.1791 0.8918 0.4950 0.061 Uiso 1 1 calc R U . . .
C19 C 0.4192(3) 0.8981(3) 0.4940(2) 0.0489(9) Uani 1 1 d . . . . .
H19A H 0.4492 0.8945 0.5422 0.073 Uiso 1 1 calc R U . . .
H19B H 0.3917 0.9557 0.4908 0.073 Uiso 1 1 calc R U . . .
H19C H 0.4860 0.8890 0.4721 0.073 Uiso 1 1 calc R U . . .
C20 C 0.3874(3) 0.8123(2) 0.3357(2) 0.0423(8) Uani 1 1 d . . . . .
H20 H 0.4485 0.8625 0.3635 0.051 Uiso 1 1 calc R U . . .
C21 C 0.4464(4) 0.7302(3) 0.3494(2) 0.0536(10) Uani 1 1 d . . . . .
H21A H 0.5173 0.7252 0.3304 0.080 Uiso 1 1 calc R U . . .
H21B H 0.3857 0.6794 0.3278 0.080 Uiso 1 1 calc R U . . .
H21C H 0.4742 0.7333 0.3988 0.080 Uiso 1 1 calc R U . . .
C22 C 0.3667(4) 0.8190(3) 0.2624(2) 0.0529(10) Uani 1 1 d . . . . .
H22A H 0.4461 0.8212 0.2515 0.079 Uiso 1 1 calc R U . . .
H22B H 0.3278 0.8720 0.2550 0.079 Uiso 1 1 calc R U . . .
H22C H 0.3127 0.7682 0.2328 0.079 Uiso 1 1 calc R U . . .
C23 C 0.2313(3) 0.94216(18) 0.36325(15) 0.0290(6) Uani 1 1 d . . . . .
H23A H 0.2058 0.9706 0.4036 0.035 Uiso 1 1 calc R U . . .
H23B H 0.3131 0.9708 0.3659 0.035 Uiso 1 1 calc R U . . .
C27 C -0.1008(3) 0.8809(2) 0.41726(14) 0.0300(6) Uani 1 1 d . . . . .
H27 H -0.0348 0.8734 0.4582 0.036 Uiso 1 1 calc R U . . .
C28 C -0.2204(3) 0.8889(2) 0.43932(18) 0.0407(8) Uani 1 1 d . . . . .
H28A H -0.2097 0.9408 0.4756 0.061 Uiso 1 1 calc R U . . .
H28B H -0.2392 0.8372 0.4564 0.061 Uiso 1 1 calc R U . . .
H28C H -0.2886 0.8939 0.4000 0.061 Uiso 1 1 calc R U . . .
C29 C -0.0634(3) 0.9666(2) 0.39991(16) 0.0341(6) Uani 1 1 d . . . . .
H29A H -0.0472 1.0133 0.4407 0.051 Uiso 1 1 calc R U . . .
H29B H -0.1305 0.9801 0.3635 0.051 Uiso 1 1 calc R U . . .
H29C H 0.0114 0.9616 0.3844 0.051 Uiso 1 1 calc R U . . .
C30 C -0.1936(3) 0.7029(2) 0.37222(17) 0.0357(7) Uani 1 1 d . . . . .
H30 H -0.2717 0.7264 0.3781 0.043 Uiso 1 1 calc R U . . .
C31 C -0.2269(4) 0.6185(2) 0.3194(2) 0.0461(8) Uani 1 1 d . . . . .
H31A H -0.2779 0.5778 0.3340 0.069 Uiso 1 1 calc R U . . .
H31B H -0.1513 0.5932 0.3147 0.069 Uiso 1 1 calc R U . . .
H31C H -0.2732 0.6301 0.2753 0.069 Uiso 1 1 calc R U . . .
C32 C -0.1182(4) 0.6865(3) 0.4412(2) 0.0483(9) Uani 1 1 d . . . . .
H32A H -0.1607 0.6382 0.4530 0.072 Uiso 1 1 calc R U . . .
H32B H -0.1095 0.7390 0.4767 0.072 Uiso 1 1 calc R U . . .
H32C H -0.0362 0.6717 0.4381 0.072 Uiso 1 1 calc R U . . .
C33 C -0.2190(2) 0.81808(18) 0.27536(14) 0.0247(5) Uani 1 1 d . . . . .
H33A H -0.2672 0.7657 0.2432 0.030 Uiso 1 1 calc R U . . .
H33B H -0.2768 0.8543 0.2937 0.030 Uiso 1 1 calc R U . . .
C34 C -0.2173(2) 0.88824(17) 0.18083(13) 0.0229(5) Uani 1 1 d . . . . .
C35 C -0.1503(2) 0.93828(16) 0.14877(14) 0.0227(5) Uani 1 1 d . . . . .
C36 C -0.3281(3) 0.92660(19) 0.05161(15) 0.0302(6) Uani 1 1 d . . . . .
H36 H -0.3649 0.9378 0.0076 0.036 Uiso 1 1 calc R U . . .
C37 C -0.3962(3) 0.8819(2) 0.08336(15) 0.0308(6) Uani 1 1 d . . . . .
H37 H -0.4811 0.8638 0.0613 0.037 Uiso 1 1 calc R U . . .
C38 C -0.3433(3) 0.86270(18) 0.14707(15) 0.0269(5) Uani 1 1 d . . . . .
H38 H -0.3925 0.8321 0.1680 0.032 Uiso 1 1 calc R U . . .
C39 C 0.0890(4) 0.5560(2) 0.1882(2) 0.0464(9) Uani 1 1 d . . . . .
H39 H 0.0411 0.5128 0.2041 0.056 Uiso 1 1 calc R U . . .
C40 C 0.2174(4) 0.5612(3) 0.2282(3) 0.0611(12) Uani 1 1 d . . . . .
H40A H 0.2450 0.5029 0.2240 0.092 Uiso 1 1 calc R U . . .
H40B H 0.2247 0.5857 0.2763 0.092 Uiso 1 1 calc R U . . .
H40C H 0.2689 0.5986 0.2111 0.092 Uiso 1 1 calc R U . . .
C41 C 0.0781(5) 0.5192(2) 0.1126(2) 0.0587(11) Uani 1 1 d . . . . .
H41A H 0.1031 0.4601 0.1075 0.088 Uiso 1 1 calc R U . . .
H41B H 0.1318 0.5562 0.0965 0.088 Uiso 1 1 calc R U . . .
H41C H -0.0077 0.5177 0.0854 0.088 Uiso 1 1 calc R U . . .
C42 C 0.0348(4) 0.2276(3) 0.0741(2) 0.0496(4) Uani 1 1 d . . . . .
H42 H -0.0491 0.2047 0.0540 0.059 Uiso 1 1 calc R U . . .
C43 C 0.1172(4) 0.2201(3) 0.0345(2) 0.0496(4) Uani 1 1 d . . . . .
H43 H 0.0902 0.1917 -0.0123 0.059 Uiso 1 1 calc R U . . .
C44 C 0.2393(3) 0.2542(2) 0.06368(17) 0.0391(3) Uani 1 1 d . . . . .
H44 H 0.2962 0.2488 0.0369 0.047 Uiso 1 1 calc R U . . .
C45 C 0.2787(3) 0.2963(2) 0.13211(17) 0.0391(3) Uani 1 1 d . . . . .
C46 C 0.5257(3) 0.2074(2) 0.29132(16) 0.0350(6) Uani 1 1 d . . . . .
C47 C 0.4117(3) 0.1569(2) 0.27276(19) 0.0416(8) Uani 1 1 d . . . . .
H47 H 0.3388 0.1840 0.2743 0.050 Uiso 1 1 calc R U . . .
C48 C 0.4052(4) 0.0675(3) 0.2522(2) 0.0478(9) Uani 1 1 d . . . . .
H48 H 0.3280 0.0331 0.2400 0.057 Uiso 1 1 calc R U . . .
C49 C 0.5122(4) 0.0283(2) 0.2494(2) 0.0496(9) Uani 1 1 d . . . . .
H49 H 0.5073 -0.0329 0.2341 0.060 Uiso 1 1 calc R U . . .
C50 C 0.7026(3) 0.1803(2) 0.08839(17) 0.0357(7) Uani 1 1 d . . . . .
H50 H 0.7616 0.1455 0.0745 0.043 Uiso 1 1 calc R U . . .
C51 C 0.7141(3) 0.2689(2) 0.0907(2) 0.0402(7) Uani 1 1 d . . . . .
H51 H 0.7795 0.2946 0.0773 0.048 Uiso 1 1 calc R U . . .
C52 C 0.6299(3) 0.3200(2) 0.11258(18) 0.0354(7) Uani 1 1 d . . . . .
H52 H 0.6384 0.3810 0.1149 0.042 Uiso 1 1 calc R U . . .
C53 C 0.5326(2) 0.28216(17) 0.13121(14) 0.0248(5) Uani 1 1 d . . . . .
C54 C 0.4393(3) 0.45131(18) 0.14273(14) 0.0258(5) Uani 1 1 d . . . . .
C55 C 0.4856(4) 0.5279(2) 0.19047(17) 0.0397(7) Uani 1 1 d . . . . .
H55 H 0.5158 0.5266 0.2376 0.048 Uiso 1 1 calc R U . . .
C56 C 0.4876(4) 0.6066(2) 0.1691(2) 0.0479(9) Uani 1 1 d . . . . .
H56 H 0.5196 0.6589 0.2019 0.057 Uiso 1 1 calc R U . . .
C57 C 0.4439(3) 0.6095(2) 0.1012(2) 0.0426(8) Uani 1 1 d . . . . .
H57 H 0.4440 0.6636 0.0871 0.051 Uiso 1 1 calc R U . . .
C58 C 0.3996(4) 0.5332(2) 0.05331(19) 0.0444(8) Uani 1 1 d . . . . .
H58 H 0.3706 0.5347 0.0062 0.053 Uiso 1 1 calc R U . . .
C59 C 0.3976(3) 0.4546(2) 0.07418(16) 0.0382(7) Uani 1 1 d . . . . .
H59 H 0.3674 0.4023 0.0411 0.046 Uiso 1 1 calc R U . . .
C60 C 0.6257(3) 0.0776(2) 0.2688(2) 0.0441(8) Uani 1 1 d . . . . .
H60 H 0.6985 0.0502 0.2675 0.053 Uiso 1 1 calc R U . . .
C61 C 0.6330(3) 0.1675(2) 0.29019(17) 0.0363(7) Uani 1 1 d . . . . .
H61 H 0.7108 0.2014 0.3040 0.044 Uiso 1 1 calc R U . . .
C62 C 0.6912(3) 0.3651(2) 0.34927(18) 0.0429(8) Uani 1 1 d . . . . .
C63 C 0.7473(4) 0.3710(3) 0.4184(2) 0.0602(12) Uani 1 1 d . . . . .
H63 H 0.7008 0.3582 0.4482 0.072 Uiso 1 1 calc R U . . .
C64 C 0.8763(5) 0.3967(3) 0.4431(3) 0.0755(17) Uani 1 1 d . . . . .
H64 H 0.9164 0.4000 0.4900 0.091 Uiso 1 1 calc R U . . .
C65 C 0.9434(5) 0.4167(3) 0.4020(3) 0.0696(14) Uani 1 1 d . . . . .
H65 H 1.0294 0.4341 0.4204 0.084 Uiso 1 1 calc R U . . .
C66 C 0.8891(4) 0.4121(3) 0.3348(3) 0.0610(12) Uani 1 1 d . . . . .
H66 H 0.9367 0.4260 0.3059 0.073 Uiso 1 1 calc R U . . .
C67 C 0.7617(3) 0.3865(2) 0.3081(2) 0.0482(9) Uani 1 1 d . . . . .
H67 H 0.7235 0.3838 0.2610 0.058 Uiso 1 1 calc R U . . .
C68 C 0.4539(3) 0.3521(2) 0.37711(17) 0.0391(3) Uani 1 1 d . . . . .
C69 C 0.4123(3) 0.4336(2) 0.38750(17) 0.0391(3) Uani 1 1 d . . . . .
H69 H 0.4172 0.4716 0.3574 0.047 Uiso 1 1 calc R U . . .
C70 C 0.3630(4) 0.4597(3) 0.4426(2) 0.0496(4) Uani 1 1 d . . . . .
H70 H 0.3362 0.5160 0.4507 0.059 Uiso 1 1 calc R U . . .
C71 C 0.3538(4) 0.4039(3) 0.4847(2) 0.0496(4) Uani 1 1 d . . . . .
H71 H 0.3209 0.4224 0.5222 0.059 Uiso 1 1 calc R U . . .
C72 C 0.3901(4) 0.3232(3) 0.4747(2) 0.0496(4) Uani 1 1 d . . . . .
H72 H 0.3799 0.2850 0.5038 0.059 Uiso 1 1 calc R U . . .
C73 C 0.4431(3) 0.2961(2) 0.42072(17) 0.0391(3) Uani 1 1 d . . . . .
H73 H 0.4713 0.2401 0.4141 0.047 Uiso 1 1 calc R U . . .
C74 C 0.0732(4) 0.2681(3) 0.1423(2) 0.0496(4) Uani 1 1 d . . . . .
H74 H 0.0160 0.2723 0.1689 0.059 Uiso 1 1 calc R U . . .
C75 C 0.1957(3) 0.3028(2) 0.17210(17) 0.0391(3) Uani 1 1 d . . . . .
H75 H 0.2225 0.3306 0.2190 0.047 Uiso 1 1 calc R U . . .
C76 C 0.5202(3) 0.19239(18) 0.12723(15) 0.0286(6) Uani 1 1 d . . . . .
H76 H 0.4533 0.1660 0.1389 0.034 Uiso 1 1 calc R U . . .
C77 C 0.6059(3) 0.1420(2) 0.10625(16) 0.0324(6) Uani 1 1 d . . . . .
H77 H 0.5983 0.0811 0.1041 0.039 Uiso 1 1 calc R U . . .
C78 C -0.2037(3) 0.95530(18) 0.08513(14) 0.0262(5) Uani 1 1 d . . . . .
H78 H -0.1560 0.9866 0.0639 0.031 Uiso 1 1 calc R U . . .
N1 N -0.02195(19) 0.96447(14) 0.18550(11) 0.0197(4) Uani 1 1 d . . . . .
N2 N -0.1525(2) 0.86700(14) 0.24044(11) 0.0217(4) Uani 1 1 d . . . . .
N4 N 0.4715(2) 0.36820(17) 0.25009(12) 0.0310(5) Uani 1 1 d . . . . .
N5 N 0.0514(2) 0.80829(14) 0.16031(12) 0.0248(4) Uani 1 1 d . . . . .
N6 N 0.1422(2) 0.95279(14) 0.30130(12) 0.0246(4) Uani 1 1 d . . . . .
P1 P 0.02271(7) 0.66186(4) 0.20468(4) 0.02644(15) Uani 1 1 d . . . . .
P2 P 0.24322(7) 0.82470(5) 0.36454(4) 0.02727(15) Uani 1 1 d . . . . .
P3 P -0.10318(7) 0.78618(5) 0.34614(4) 0.02503(14) Uani 1 1 d . . . . .
P4 P 0.43357(6) 0.34863(5) 0.16938(4) 0.02337(14) Uani 1 1 d . . . . .
P5 P 0.53109(8) 0.32384(6) 0.31209(4) 0.03351(17) Uani 1 1 d . . . . .
Ga1 Ga 0.02304(3) 0.85358(2) 0.24912(2) 0.02088(7) Uani 1 1 d . . . . .
Ni1 Ni 0.06358(3) 0.74122(2) 0.31213(2) 0.02509(8) Uani 1 1 d . . . . .
C1 C 0.1601(5) 0.6025(3) 0.3875(3) 0.0495(12) Uani 0.776(4) 1 d . . P A 1
H1 H 0.1429 0.5437 0.3900 0.059 Uiso 0.776(4) 1 calc R U P A 1
O1A O 0.0736(4) 0.6337(4) 0.3522(3) 0.0551(13) Uani 0.776(4) 1 d . . P A 1
O2A O 0.2591(5) 0.6338(3) 0.4179(3) 0.0782(14) Uani 0.776(4) 1 d . . P A 1
C2 C 0.0814(18) 0.5703(12) 0.3532(10) 0.0495(12) Uani 0.224(4) 1 d . . P A 2
H2 H 0.1095 0.5364 0.3866 0.059 Uiso 0.224(4) 1 calc R U P A 2
O1B O 0.0152(15) 0.5266(9) 0.2967(9) 0.0782(14) Uani 0.224(4) 1 d . . P A 2
O3B O 0.1167(17) 0.6480(16) 0.3733(13) 0.0551(13) Uani 0.224(4) 1 d . . P A 2

loop_
_atom_site_aniso_label
_atom_site_aniso_U_11
_atom_site_aniso_U_22
_atom_site_aniso_U_33
_atom_site_aniso_U_23
_atom_site_aniso_U_13
_atom_site_aniso_U_12
C3 0.0357(15) 0.0235(13) 0.0322(14) 0.0080(11) 0.0116(12) 0.0060(11)
C4 0.0452(17) 0.0216(13) 0.0423(17) 0.0057(12) 0.0166(15) 0.0084(12)
C5 0.0491(19) 0.0237(13) 0.0342(16) -0.0008(11) 0.0129(14) -0.0021(13)
C6 0.0356(15) 0.0239(13) 0.0283(14) 0.0031(10) 0.0062(12) -0.0034(11)
C7 0.0243(12) 0.0255(12) 0.0232(12) 0.0063(10) 0.0063(10) 0.0032(10)
C8 0.0326(14) 0.0283(13) 0.0304(14) 0.0102(11) 0.0097(12) 0.0033(11)
C9 0.0348(15) 0.0365(15) 0.0316(15) 0.0119(12) 0.0137(13) 0.0010(12)
C10 0.0288(14) 0.0422(17) 0.0279(14) 0.0067(12) 0.0128(12) 0.0018(12)
C11 0.0252(13) 0.0312(14) 0.0304(14) 0.0045(11) 0.0118(11) 0.0038(11)
C12 0.0231(12) 0.0244(12) 0.0228(12) 0.0036(10) 0.0062(10) 0.0006(10)
C13 0.0291(13) 0.0222(12) 0.0368(15) 0.0022(11) 0.0154(12) 0.0028(10)
C80 0.0262(12) 0.0205(11) 0.0246(12) 0.0044(9) 0.0087(10) -0.0004(10)
C79 0.0251(12) 0.0222(12) 0.0271(13) 0.0052(10) 0.0089(11) -0.0005(10)
C14 0.0327(14) 0.0265(13) 0.0293(14) 0.0008(11) 0.0084(12) -0.0024(11)
C15 0.0369(17) 0.0449(18) 0.0324(16) 0.0059(14) 0.0031(13) -0.0042(14)
C16 0.0445(18) 0.0296(15) 0.049(2) 0.0030(14) 0.0161(16) -0.0073(14)
C17 0.0339(15) 0.0311(15) 0.0317(15) 0.0098(12) -0.0038(12) 0.0011(12)
C18 0.0438(18) 0.0403(18) 0.0332(16) 0.0072(13) 0.0036(14) -0.0013(14)
C19 0.0352(17) 0.050(2) 0.046(2) 0.0028(16) -0.0073(15) -0.0059(16)
C20 0.0293(15) 0.0472(19) 0.051(2) 0.0117(16) 0.0110(15) 0.0069(14)
C21 0.041(2) 0.059(2) 0.062(3) 0.015(2) 0.0117(18) 0.0226(18)
C22 0.042(2) 0.060(2) 0.070(3) 0.025(2) 0.028(2) 0.0115(18)
C23 0.0253(13) 0.0249(13) 0.0333(15) 0.0069(11) 0.0020(11) -0.0014(10)
C27 0.0325(14) 0.0347(15) 0.0217(13) 0.0039(11) 0.0075(11) 0.0001(12)
C28 0.0429(18) 0.0441(18) 0.0371(17) 0.0005(14) 0.0211(15) -0.0010(15)
C29 0.0407(16) 0.0322(15) 0.0269(14) -0.0026(11) 0.0122(13) -0.0034(13)
C30 0.0364(16) 0.0362(16) 0.0393(17) 0.0149(13) 0.0145(14) 0.0010(13)
C31 0.057(2) 0.0321(16) 0.052(2) 0.0110(15) 0.0217(18) -0.0036(15)
C32 0.058(2) 0.052(2) 0.044(2) 0.0261(17) 0.0193(18) 0.0054(18)
C33 0.0222(12) 0.0260(12) 0.0247(12) 0.0032(10) 0.0059(10) 0.0011(10)
C34 0.0237(12) 0.0225(12) 0.0223(12) 0.0022(9) 0.0068(10) 0.0056(10)
C35 0.0240(12) 0.0201(11) 0.0240(12) 0.0035(9) 0.0066(10) 0.0061(9)
C36 0.0312(14) 0.0323(14) 0.0250(13) 0.0058(11) 0.0027(11) 0.0115(12)
C37 0.0248(13) 0.0347(15) 0.0295(14) 0.0032(11) 0.0033(11) 0.0085(11)
C38 0.0226(12) 0.0286(13) 0.0292(13) 0.0041(11) 0.0077(11) 0.0035(10)
C39 0.058(2) 0.0257(15) 0.060(2) 0.0104(15) 0.0200(19) 0.0168(15)
C40 0.048(2) 0.047(2) 0.089(3) 0.017(2) 0.017(2) 0.0146(18)
C41 0.085(3) 0.0323(18) 0.063(3) 0.0018(17) 0.030(2) 0.026(2)
C42 0.0437(8) 0.0599(10) 0.0462(8) 0.0109(7) 0.0138(7) 0.0080(7)
C43 0.0437(8) 0.0599(10) 0.0462(8) 0.0109(7) 0.0138(7) 0.0080(7)
C44 0.0410(7) 0.0472(8) 0.0322(7) 0.0111(6) 0.0113(6) 0.0139(6)
C45 0.0410(7) 0.0472(8) 0.0322(7) 0.0111(6) 0.0113(6) 0.0139(6)
C46 0.0392(16) 0.0358(16) 0.0329(15) 0.0130(12) 0.0098(13) 0.0091(13)
C47 0.0372(17) 0.0479(19) 0.0466(19) 0.0226(16) 0.0136(15) 0.0090(15)
C48 0.0409(19) 0.044(2) 0.061(2) 0.0201(17) 0.0123(17) 0.0001(15)
C49 0.049(2) 0.0339(17) 0.068(3) 0.0151(17) 0.0185(19) 0.0036(15)
C50 0.0284(14) 0.0415(17) 0.0357(16) 0.0021(13) 0.0086(13) 0.0132(13)
C51 0.0273(14) 0.0423(18) 0.056(2) 0.0100(15) 0.0189(15) 0.0078(13)
C52 0.0266(14) 0.0301(15) 0.0493(19) 0.0049(13) 0.0123(13) 0.0040(11)
C53 0.0217(12) 0.0243(12) 0.0258(13) 0.0020(10) 0.0037(10) 0.0039(10)
C54 0.0263(13) 0.0244(12) 0.0257(13) 0.0045(10) 0.0055(11) 0.0061(10)
C55 0.055(2) 0.0290(15) 0.0307(15) 0.0014(12) 0.0067(15) 0.0045(14)
C56 0.069(3) 0.0250(15) 0.045(2) 0.0019(14) 0.0113(18) 0.0049(16)
C57 0.0478(19) 0.0306(16) 0.053(2) 0.0165(15) 0.0130(17) 0.0079(14)
C58 0.051(2) 0.0430(19) 0.0368(18) 0.0167(15) 0.0032(16) -0.0022(16)
C59 0.0507(19) 0.0310(15) 0.0284(15) 0.0075(12) 0.0033(14) -0.0030(14)
C60 0.0414(18) 0.0356(17) 0.059(2) 0.0152(16) 0.0156(17) 0.0095(14)
C61 0.0352(16) 0.0346(16) 0.0404(17) 0.0124(13) 0.0092(14) 0.0060(13)
C62 0.0444(18) 0.0312(15) 0.0387(17) -0.0015(13) -0.0094(15) 0.0158(14)
C63 0.065(3) 0.060(3) 0.040(2) 0.0011(18) -0.0109(19) 0.025(2)
C64 0.072(3) 0.061(3) 0.059(3) 0.002(2) -0.036(3) 0.012(2)
C65 0.052(3) 0.050(2) 0.084(4) 0.006(2) -0.016(3) 0.008(2)
C66 0.042(2) 0.039(2) 0.086(3) 0.008(2) -0.004(2) 0.0005(16)
C67 0.0383(18) 0.0379(18) 0.057(2) 0.0081(16) -0.0046(17) 0.0048(15)
C68 0.0410(7) 0.0472(8) 0.0322(7) 0.0111(6) 0.0113(6) 0.0139(6)
C69 0.0410(7) 0.0472(8) 0.0322(7) 0.0111(6) 0.0113(6) 0.0139(6)
C70 0.0437(8) 0.0599(10) 0.0462(8) 0.0109(7) 0.0138(7) 0.0080(7)
C71 0.0437(8) 0.0599(10) 0.0462(8) 0.0109(7) 0.0138(7) 0.0080(7)
C72 0.0437(8) 0.0599(10) 0.0462(8) 0.0109(7) 0.0138(7) 0.0080(7)
C73 0.0410(7) 0.0472(8) 0.0322(7) 0.0111(6) 0.0113(6) 0.0139(6)
C74 0.0437(8) 0.0599(10) 0.0462(8) 0.0109(7) 0.0138(7) 0.0080(7)
C75 0.0410(7) 0.0472(8) 0.0322(7) 0.0111(6) 0.0113(6) 0.0139(6)
C76 0.0276(13) 0.0262(13) 0.0323(14) 0.0044(11) 0.0092(11) 0.0057(11)
C77 0.0349(15) 0.0262(13) 0.0343(15) 0.0025(11) 0.0077(13) 0.0099(12)
C78 0.0289(13) 0.0244(12) 0.0264(13) 0.0067(10) 0.0077(11) 0.0086(10)
N1 0.0204(10) 0.0188(9) 0.0200(10) 0.0029(8) 0.0061(8) 0.0025(8)
N2 0.0202(10) 0.0240(10) 0.0208(10) 0.0051(8) 0.0051(8) 0.0021(8)
N4 0.0351(13) 0.0324(13) 0.0230(11) 0.0038(9) 0.0035(10) 0.0127(10)
N5 0.0279(11) 0.0201(10) 0.0287(11) 0.0042(8) 0.0124(9) 0.0024(9)
N6 0.0226(10) 0.0209(10) 0.0285(11) 0.0060(9) 0.0038(9) 0.0001(8)
P1 0.0286(3) 0.0188(3) 0.0322(4) 0.0049(3) 0.0089(3) 0.0033(3)
P2 0.0233(3) 0.0263(3) 0.0297(4) 0.0081(3) 0.0014(3) 0.0022(3)
P3 0.0257(3) 0.0261(3) 0.0231(3) 0.0065(3) 0.0059(3) 0.0001(3)
P4 0.0227(3) 0.0236(3) 0.0226(3) 0.0033(2) 0.0044(3) 0.0061(2)
P5 0.0391(4) 0.0366(4) 0.0237(3) 0.0072(3) 0.0043(3) 0.0143(3)
Ga1 0.02020(13) 0.01951(13) 0.02267(14) 0.00449(10) 0.00540(11) 0.00204(10)
Ni1 0.02524(17) 0.02166(16) 0.02721(18) 0.00737(13) 0.00364(14) 0.00238(13)
C1 0.052(3) 0.042(3) 0.059(3) 0.025(2) 0.013(2) 0.007(2)
O1A 0.053(3) 0.049(3) 0.082(4) 0.041(3) 0.029(3) 0.020(3)
O2A 0.078(3) 0.043(2) 0.091(3) 0.021(2) -0.018(2) 0.001(2)
C2 0.052(3) 0.042(3) 0.059(3) 0.025(2) 0.013(2) 0.007(2)
O1B 0.078(3) 0.043(2) 0.091(3) 0.021(2) -0.018(2) 0.001(2)
O3B 0.053(3) 0.049(3) 0.082(4) 0.041(3) 0.029(3) 0.020(3)

loop_
_atom_type_symbol
_atom_type_description
_atom_type_scat_dispersion_real
_atom_type_scat_dispersion_imag
_atom_type_scat_source
C C 0.0033 0.0016 'International Tables Vol C Tables 4.2.6.8 and 6.1.1.4'
H H 0.0000 0.0000 'International Tables Vol C Tables 4.2.6.8 and 6.1.1.4'
N N 0.0061 0.0033 'International Tables Vol C Tables 4.2.6.8 and 6.1.1.4'
O O 0.0106 0.0060 'International Tables Vol C Tables 4.2.6.8 and 6.1.1.4'
P P 0.1023 0.0942 'International Tables Vol C Tables 4.2.6.8 and 6.1.1.4'
Ga Ga 0.2307 1.6083 'International Tables Vol C Tables 4.2.6.8 and 6.1.1.4'
Ni Ni 0.3393 1.1124 'International Tables Vol C Tables 4.2.6.8 and 6.1.1.4'

loop_
_geom_angle_atom_site_label_1
_geom_angle_atom_site_label_2
_geom_angle_atom_site_label_3
_geom_angle
C80 C3 C4 119.9(3)
C80 C3 H3 120.0
C4 C3 H3 120.0
C5 C4 C3 119.1(3)
C5 C4 H4 120.4
C3 C4 H4 120.4
C4 C5 C6 121.4(3)
C4 C5 H5 119.3
C6 C5 H5 119.3
C5 C6 C79 120.5(3)
C5 C6 H6 119.8
C79 C6 H6 119.8
C8 C7 C12 121.8(3)
C8 C7 N1 122.9(2)
C12 C7 N1 115.3(2)
C7 C8 C9 120.0(3)
C7 C8 H8 120.0
C9 C8 H8 120.0
C10 C9 C8 119.1(3)
C10 C9 H9 120.4
C8 C9 H9 120.4
C9 C10 C11 121.3(3)
C9 C10 H10 119.4
C11 C10 H10 119.4
C10 C11 C12 120.6(3)
C10 C11 H11 119.7
C12 C11 H11 119.7
N5 C12 C11 126.8(3)
N5 C12 C7 116.1(2)
C11 C12 C7 117.1(2)
N5 C13 P1 107.58(19)
N5 C13 H13A 110.2
P1 C13 H13A 110.2
N5 C13 H13B 110.2
P1 C13 H13B 110.2
H13A C13 H13B 108.5
C3 C80 C79 121.9(3)
C3 C80 N1 123.4(3)
C79 C80 N1 114.7(2)
N6 C79 C6 125.9(3)
N6 C79 C80 117.2(2)
C6 C79 C80 116.8(3)
C15 C14 C16 110.5(3)
C15 C14 P1 116.3(2)
C16 C14 P1 114.7(2)
C15 C14 H14 104.7
C16 C14 H14 104.7
P1 C14 H14 104.7
C14 C15 H15A 109.5
C14 C15 H15B 109.5
H15A C15 H15B 109.5
C14 C15 H15C 109.5
H15A C15 H15C 109.5
H15B C15 H15C 109.5
C14 C16 H16A 109.5
C14 C16 H16B 109.5
H16A C16 H16B 109.5
C14 C16 H16C 109.5
H16A C16 H16C 109.5
H16B C16 H16C 109.5
C18 C17 C19 110.0(3)
C18 C17 P2 111.5(2)
C19 C17 P2 115.3(2)
C18 C17 H17 106.5
C19 C17 H17 106.5
P2 C17 H17 106.5
C17 C18 H18A 109.5
C17 C18 H18B 109.5
H18A C18 H18B 109.5
C17 C18 H18C 109.5
H18A C18 H18C 109.5
H18B C18 H18C 109.5
C17 C19 H19A 109.5
C17 C19 H19B 109.5
H19A C19 H19B 109.5
C17 C19 H19C 109.5
H19A C19 H19C 109.5
H19B C19 H19C 109.5
C22 C20 C21 111.3(3)
C22 C20 P2 112.2(2)
C21 C20 P2 113.1(3)
C22 C20 H20 106.6
C21 C20 H20 106.6
P2 C20 H20 106.6
C20 C21 H21A 109.5
C20 C21 H21B 109.5
H21A C21 H21B 109.5
C20 C21 H21C 109.5
H21A C21 H21C 109.5
H21B C21 H21C 109.5
C20 C22 H22A 109.5
C20 C22 H22B 109.5
H22A C22 H22B 109.5
C20 C22 H22C 109.5
H22A C22 H22C 109.5
H22B C22 H22C 109.5
N6 C23 P2 110.79(19)
N6 C23 H23A 109.5
P2 C23 H23A 109.5
N6 C23 H23B 109.5
P2 C23 H23B 109.5
H23A C23 H23B 108.1
C29 C27 C28 108.8(3)
C29 C27 P3 111.0(2)
C28 C27 P3 116.2(2)
C29 C27 H27 106.8
C28 C27 H27 106.8
P3 C27 H27 106.8
C27 C28 H28A 109.5
C27 C28 H28B 109.5
H28A C28 H28B 109.5
C27 C28 H28C 109.5
H28A C28 H28C 109.5
H28B C28 H28C 109.5
C27 C29 H29A 109.5
C27 C29 H29B 109.5
H29A C29 H29B 109.5
C27 C29 H29C 109.5
H29A C29 H29C 109.5
H29B C29 H29C 109.5
C31 C30 C32 110.3(3)
C31 C30 P3 112.3(2)
C32 C30 P3 108.8(2)
C31 C30 H30 108.5
C32 C30 H30 108.5
P3 C30 H30 108.5
C30 C31 H31A 109.5
C30 C31 H31B 109.5
H31A C31 H31B 109.5
C30 C31 H31C 109.5
H31A C31 H31C 109.5
H31B C31 H31C 109.5
C30 C32 H32A 109.5
C30 C32 H32B 109.5
H32A C32 H32B 109.5
C30 C32 H32C 109.5
H32A C32 H32C 109.5
H32B C32 H32C 109.5
N2 C33 P3 107.61(18)
N2 C33 H33A 110.2
P3 C33 H33A 110.2
N2 C33 H33B 110.2
P3 C33 H33B 110.2
H33A C33 H33B 108.5
N2 C34 C38 126.0(3)
N2 C34 C35 117.0(2)
C38 C34 C35 117.0(2)
C78 C35 C34 121.4(3)
C78 C35 N1 123.1(2)
C34 C35 N1 115.4(2)
C37 C36 C78 119.1(3)
C37 C36 H36 120.4
C78 C36 H36 120.4
C36 C37 C38 121.4(3)
C36 C37 H37 119.3
C38 C37 H37 119.3
C37 C38 C34 120.6(3)
C37 C38 H38 119.7
C34 C38 H38 119.7
C40 C39 C41 109.4(4)
C40 C39 P1 111.7(3)
C41 C39 P1 114.6(3)
C40 C39 H39 106.9
C41 C39 H39 106.9
P1 C39 H39 106.9
C39 C40 H40A 109.5
C39 C40 H40B 109.5
H40A C40 H40B 109.5
C39 C40 H40C 109.5
H40A C40 H40C 109.5
H40B C40 H40C 109.5
C39 C41 H41A 109.5
C39 C41 H41B 109.5
H41A C41 H41B 109.5
C39 C41 H41C 109.5
H41A C41 H41C 109.5
H41B C41 H41C 109.5
C74 C42 C43 120.8(4)
C74 C42 H42 119.6
C43 C42 H42 119.6
C44 C43 C42 119.6(4)
C44 C43 H43 120.2
C42 C43 H43 120.2
C43 C44 C45 120.2(3)
C43 C44 H44 119.9
C45 C44 H44 119.9
C44 C45 C75 120.1(3)
C44 C45 P4 121.0(3)
C75 C45 P4 118.8(3)
C61 C46 C47 119.9(3)
C61 C46 P5 120.6(3)
C47 C46 P5 119.4(3)
C48 C47 C46 120.0(3)
C48 C47 H47 120.0
C46 C47 H47 120.0
C47 C48 C49 119.7(4)
C47 C48 H48 120.1
C49 C48 H48 120.1
C60 C49 C48 120.6(4)
C60 C49 H49 119.7
C48 C49 H49 119.7
C51 C50 C77 120.5(3)
C51 C50 H50 119.8
C77 C50 H50 119.8
C50 C51 C52 119.8(3)
C50 C51 H51 120.1
C52 C51 H51 120.1
C51 C52 C53 120.2(3)
C51 C52 H52 119.9
C53 C52 H52 119.9
C52 C53 C76 119.6(3)
C52 C53 P4 120.7(2)
C76 C53 P4 119.3(2)
C59 C54 C55 119.1(3)
C59 C54 P4 120.3(2)
C55 C54 P4 120.6(2)
C54 C55 C56 119.8(3)
C54 C55 H55 120.1
C56 C55 H55 120.1
C57 C56 C55 120.6(3)
C57 C56 H56 119.7
C55 C56 H56 119.7
C56 C57 C58 119.7(3)
C56 C57 H57 120.1
C58 C57 H57 120.1
C57 C58 C59 119.9(3)
C57 C58 H58 120.0
C59 C58 H58 120.0
C54 C59 C58 120.7(3)
C54 C59 H59 119.6
C58 C59 H59 119.6
C49 C60 C61 119.8(3)
C49 C60 H60 120.1
C61 C60 H60 120.1
C60 C61 C46 119.8(3)
C60 C61 H61 120.1
C46 C61 H61 120.1
C67 C62 C63 119.1(4)
C67 C62 P5 119.9(3)
C63 C62 P5 120.9(4)
C62 C63 C64 117.9(5)
C62 C63 H63 121.1
C64 C63 H63 121.1
C65 C64 C63 122.1(4)
C65 C64 H64 119.0
C63 C64 H64 119.0
C64 C65 C66 120.3(5)
C64 C65 H65 119.8
C66 C65 H65 119.8
C65 C66 C67 119.5(5)
C65 C66 H66 120.2
C67 C66 H66 120.2
C62 C67 C66 121.1(4)
C62 C67 H67 119.5
C66 C67 H67 119.5
C69 C68 C73 119.5(3)
C69 C68 P5 119.3(3)
C73 C68 P5 121.0(3)
C68 C69 C70 119.7(3)
C68 C69 H69 120.2
C70 C69 H69 120.2
C71 C70 C69 119.7(4)
C71 C70 H70 120.2
C69 C70 H70 120.2
C72 C71 C70 122.0(4)
C72 C71 H71 119.0
C70 C71 H71 119.0
C71 C72 C73 119.5(4)
C71 C72 H72 120.2
C73 C72 H72 120.2
C68 C73 C72 119.5(3)
C68 C73 H73 120.3
C72 C73 H73 120.3
C42 C74 C75 120.1(4)
C42 C74 H74 119.9
C75 C74 H74 119.9
C74 C75 C45 119.2(3)
C74 C75 H75 120.4
C45 C75 H75 120.4
C77 C76 C53 119.8(3)
C77 C76 H76 120.1
C53 C76 H76 120.1
C50 C77 C76 120.1(3)
C50 C77 H77 119.9
C76 C77 H77 119.9
C35 C78 C36 120.3(3)
C35 C78 H78 119.9
C36 C78 H78 119.9
C80 N1 C7 114.8(2)
C80 N1 C35 118.2(2)
C7 N1 C35 116.2(2)
C80 N1 Ga1 100.80(15)
C7 N1 Ga1 101.10(15)
C35 N1 Ga1 101.37(15)
C34 N2 C33 118.3(2)
C34 N2 Ga1 115.62(17)
C33 N2 Ga1 119.57(17)
P4 N4 P5 140.33(17)
C12 N5 C13 119.4(2)
C12 N5 Ga1 115.22(17)
C13 N5 Ga1 117.90(18)
C79 N6 C23 118.1(2)
C79 N6 Ga1 115.88(18)
C23 N6 Ga1 118.09(17)
C13 P1 C39 100.36(16)
C13 P1 C14 102.99(14)
C39 P1 C14 103.28(16)
C13 P1 Ni1 113.24(10)
C39 P1 Ni1 120.32(13)
C14 P1 Ni1 114.37(10)
C23 P2 C17 101.70(14)
C23 P2 C20 98.51(15)
C17 P2 C20 99.00(16)
C23 P2 Ni1 112.96(9)
C17 P2 Ni1 117.38(11)
C20 P2 Ni1 123.62(13)
C33 P3 C30 103.21(14)
C33 P3 C27 99.33(13)
C30 P3 C27 98.38(14)
C33 P3 Ni1 111.08(9)
C30 P3 Ni1 115.73(11)
C27 P3 Ni1 125.86(10)
N4 P4 C53 114.82(13)
N4 P4 C45 112.67(15)
C53 P4 C45 106.70(14)
N4 P4 C54 107.70(13)
C53 P4 C54 107.27(13)
C45 P4 C54 107.32(15)
N4 P5 C68 108.73(15)
N4 P5 C46 115.40(14)
C68 P5 C46 108.21(17)
N4 P5 C62 110.31(17)
C68 P5 C62 107.08(17)
C46 P5 C62 106.80(15)
N6 Ga1 N5 111.71(10)
N6 Ga1 N2 117.12(9)
N5 Ga1 N2 111.61(10)
N6 Ga1 N1 75.21(8)
N5 Ga1 N1 74.32(8)
N2 Ga1 N1 75.23(8)
N6 Ga1 Ni1 105.82(7)
N5 Ga1 Ni1 105.78(7)
N2 Ga1 Ni1 103.64(7)
N1 Ga1 Ni1 178.77(5)
O1A Ni1 P2 106.23(13)
O3B Ni1 P2 91.1(5)
O1A Ni1 P1 91.95(18)
O3B Ni1 P1 102.8(7)
P2 Ni1 P1 122.47(3)
O1A Ni1 P3 96.10(16)
O3B Ni1 P3 100.7(6)
P2 Ni1 P3 115.68(3)
P1 Ni1 P3 115.87(3)
O1A Ni1 Ga1 169.95(14)
O3B Ni1 Ga1 174.4(5)
P2 Ni1 Ga1 83.37(2)
P1 Ni1 Ga1 80.15(2)
P3 Ni1 Ga1 81.98(2)
O2A C1 O1A 130.1(6)
O2A C1 H1 114.9
O1A C1 H1 114.9
C1 O1A Ni1 133.0(4)
O3B C2 O1B 132(2)
O3B C2 H2 113.8
O1B C2 H2 113.8
C2 O3B Ni1 122.8(17)

loop_
_geom_bond_atom_site_label_1
_geom_bond_atom_site_label_2
_geom_bond_distance
C3 C80 1.377(4)
C3 C4 1.401(4)
C3 H3 0.9500
C4 C5 1.381(5)
C4 H4 0.9500
C5 C6 1.394(4)
C5 H5 0.9500
C6 C79 1.408(4)
C6 H6 0.9500
C7 C8 1.381(4)
C7 C12 1.418(4)
C7 N1 1.442(3)
C8 C9 1.400(4)
C8 H8 0.9500
C9 C10 1.383(5)
C9 H9 0.9500
C10 C11 1.394(4)
C10 H10 0.9500
C11 C12 1.405(4)
C11 H11 0.9500
C12 N5 1.368(3)
C13 N5 1.445(3)
C13 P1 1.850(3)
C13 H13A 0.9900
C13 H13B 0.9900
C80 C79 1.423(4)
C80 N1 1.442(3)
C79 N6 1.373(3)
C14 C15 1.520(4)
C14 C16 1.532(4)
C14 P1 1.893(3)
C14 H14 1.0000
C15 H15A 0.9800
C15 H15B 0.9800
C15 H15C 0.9800
C16 H16A 0.9800
C16 H16B 0.9800
C16 H16C 0.9800
C17 C18 1.520(5)
C17 C19 1.531(5)
C17 P2 1.871(3)
C17 H17 1.0000
C18 H18A 0.9800
C18 H18B 0.9800
C18 H18C 0.9800
C19 H19A 0.9800
C19 H19B 0.9800
C19 H19C 0.9800
C20 C22 1.497(6)
C20 C21 1.522(5)
C20 P2 1.881(3)
C20 H20 1.0000
C21 H21A 0.9800
C21 H21B 0.9800
C21 H21C 0.9800
C22 H22A 0.9800
C22 H22B 0.9800
C22 H22C 0.9800
C23 N6 1.450(4)
C23 P2 1.865(3)
C23 H23A 0.9900
C23 H23B 0.9900
C27 C29 1.526(4)
C27 C28 1.538(4)
C27 P3 1.885(3)
C27 H27 1.0000
C28 H28A 0.9800
C28 H28B 0.9800
C28 H28C 0.9800
C29 H29A 0.9800
C29 H29B 0.9800
C29 H29C 0.9800
C30 C31 1.515(5)
C30 C32 1.534(5)
C30 P3 1.863(3)
C30 H30 1.0000
C31 H31A 0.9800
C31 H31B 0.9800
C31 H31C 0.9800
C32 H32A 0.9800
C32 H32B 0.9800
C32 H32C 0.9800
C33 N2 1.453(3)
C33 P3 1.855(3)
C33 H33A 0.9900
C33 H33B 0.9900
C34 N2 1.368(3)
C34 C38 1.410(4)
C34 C35 1.425(4)
C35 C78 1.379(4)
C35 N1 1.446(3)
C36 C37 1.379(4)
C36 C78 1.401(4)
C36 H36 0.9500
C37 C38 1.393(4)
C37 H37 0.9500
C38 H38 0.9500
C39 C40 1.457(6)
C39 C41 1.536(6)
C39 P1 1.870(3)
C39 H39 1.0000
C40 H40A 0.9800
C40 H40B 0.9800
C40 H40C 0.9800
C41 H41A 0.9800
C41 H41B 0.9800
C41 H41C 0.9800
C42 C74 1.381(6)
C42 C43 1.387(5)
C42 H42 0.9500
C43 C44 1.385(5)
C43 H43 0.9500
C44 C45 1.392(5)
C44 H44 0.9500
C45 C75 1.399(5)
C45 P4 1.800(4)
C46 C61 1.394(5)
C46 C47 1.400(5)
C46 P5 1.797(3)
C47 C48 1.385(5)
C47 H47 0.9500
C48 C49 1.392(5)
C48 H48 0.9500
C49 C60 1.386(5)
C49 H49 0.9500
C50 C51 1.385(5)
C50 C77 1.385(5)
C50 H50 0.9500
C51 C52 1.387(4)
C51 H51 0.9500
C52 C53 1.396(4)
C52 H52 0.9500
C53 C76 1.398(4)
C53 P4 1.799(3)
C54 C59 1.385(4)
C54 C55 1.389(4)
C54 P4 1.805(3)
C55 C56 1.391(5)
C55 H55 0.9500
C56 C57 1.373(5)
C56 H56 0.9500
C57 C58 1.383(5)
C57 H57 0.9500
C58 C59 1.385(5)
C58 H58 0.9500
C59 H59 0.9500
C60 C61 1.393(5)
C60 H60 0.9500
C61 H61 0.9500
C62 C67 1.380(6)
C62 C63 1.388(5)
C62 P5 1.802(4)
C63 C64 1.421(7)
C63 H63 0.9500
C64 C65 1.343(8)
C64 H64 0.9500
C65 C66 1.352(7)
C65 H65 0.9500
C66 C67 1.406(5)
C66 H66 0.9500
C67 H67 0.9500
C68 C69 1.386(5)
C68 C73 1.396(5)
C68 P5 1.789(3)
C69 C70 1.401(5)
C69 H69 0.9500
C70 C71 1.364(6)
C70 H70 0.9500
C71 C72 1.350(6)
C71 H71 0.9500
C72 C73 1.410(5)
C72 H72 0.9500
C73 H73 0.9500
C74 C75 1.393(5)
C74 H74 0.9500
C75 H75 0.9500
C76 C77 1.386(4)
C76 H76 0.9500
C77 H77 0.9500
C78 H78 0.9500
N1 Ga1 2.372(2)
N2 Ga1 1.967(2)
N4 P4 1.578(3)
N4 P5 1.585(3)
N5 Ga1 1.959(2)
N6 Ga1 1.953(2)
P1 Ni1 2.2578(8)
P2 Ni1 2.2500(8)
P3 Ni1 2.2752(8)
Ga1 Ni1 2.3789(5)
Ni1 O1A 2.014(5)
Ni1 O3B 2.12(2)
C1 O2A 1.161(7)
C1 O1A 1.238(7)
C1 H1 0.9500
C2 O3B 1.23(3)
C2 O1B 1.26(2)
C2 H2 0.9500

loop_
_geom_torsion_atom_site_label_1
_geom_torsion_atom_site_label_2
_geom_torsion_atom_site_label_3
_geom_torsion_atom_site_label_4
_geom_torsion
C80 C3 C4 C5 1.2(5)
C3 C4 C5 C6 -2.9(5)
C4 C5 C6 C79 -0.1(5)
C12 C7 C8 C9 0.9(4)
N1 C7 C8 C9 178.5(3)
C7 C8 C9 C10 -0.6(5)
C8 C9 C10 C11 1.0(5)
C9 C10 C11 C12 -1.8(5)
C10 C11 C12 N5 -176.2(3)
C10 C11 C12 C7 2.0(4)
C8 C7 C12 N5 176.8(3)
N1 C7 C12 N5 -1.0(3)
C8 C7 C12 C11 -1.6(4)
N1 C7 C12 C11 -179.4(2)
C4 C3 C80 C79 3.4(4)
C4 C3 C80 N1 -176.2(3)
C5 C6 C79 N6 -173.4(3)
C5 C6 C79 C80 4.5(4)
C3 C80 C79 N6 172.0(3)
N1 C80 C79 N6 -8.4(3)
C3 C80 C79 C6 -6.1(4)
N1 C80 C79 C6 173.5(2)
N2 C34 C35 C78 173.1(2)
C38 C34 C35 C78 -4.8(4)
N2 C34 C35 N1 -3.1(3)
C38 C34 C35 N1 179.0(2)
C78 C36 C37 C38 -1.7(4)
C36 C37 C38 C34 -0.4(4)
N2 C34 C38 C37 -174.1(3)
C35 C34 C38 C37 3.6(4)
C74 C42 C43 C44 -0.6(6)
C42 C43 C44 C45 -0.4(6)
C43 C44 C45 C75 1.3(5)
C43 C44 C45 P4 -175.1(3)
C61 C46 C47 C48 -1.1(5)
P5 C46 C47 C48 175.6(3)
C46 C47 C48 C49 -0.6(6)
C47 C48 C49 C60 1.7(6)
C77 C50 C51 C52 1.6(5)
C50 C51 C52 C53 -1.1(5)
C51 C52 C53 C76 -0.4(5)
C51 C52 C53 P4 172.5(3)
C59 C54 C55 C56 1.0(5)
P4 C54 C55 C56 -179.1(3)
C54 C55 C56 C57 0.2(6)
C55 C56 C57 C58 -1.3(6)
C56 C57 C58 C59 1.1(6)
C55 C54 C59 C58 -1.3(5)
P4 C54 C59 C58 178.8(3)
C57 C58 C59 C54 0.2(6)
C48 C49 C60 C61 -1.1(6)
C49 C60 C61 C46 -0.7(6)
C47 C46 C61 C60 1.8(5)
P5 C46 C61 C60 -174.9(3)
C67 C62 C63 C64 -1.6(6)
P5 C62 C63 C64 174.5(3)
C62 C63 C64 C65 1.3(7)
C63 C64 C65 C66 -0.5(8)
C64 C65 C66 C67 0.2(7)
C63 C62 C67 C66 1.4(5)
P5 C62 C67 C66 -174.8(3)
C65 C66 C67 C62 -0.6(6)
C73 C68 C69 C70 1.7(5)
P5 C68 C69 C70 -173.6(3)
C68 C69 C70 C71 -1.5(6)
C69 C70 C71 C72 -0.5(6)
C70 C71 C72 C73 2.2(6)
C69 C68 C73 C72 0.0(5)
P5 C68 C73 C72 175.2(3)
C71 C72 C73 C68 -2.0(6)
C43 C42 C74 C75 0.7(6)
C42 C74 C75 C45 0.2(6)
C44 C45 C75 C74 -1.2(5)
P4 C45 C75 C74 175.3(3)
C52 C53 C76 C77 1.3(4)
P4 C53 C76 C77 -171.6(2)
C51 C50 C77 C76 -0.6(5)
C53 C76 C77 C50 -0.8(5)
C34 C35 C78 C36 2.8(4)
N1 C35 C78 C36 178.7(2)
C37 C36 C78 C35 0.5(4)
C3 C80 N1 C7 102.2(3)
C79 C80 N1 C7 -77.5(3)
C3 C80 N1 C35 -40.9(4)
C79 C80 N1 C35 139.5(2)
C3 C80 N1 Ga1 -150.1(2)
C79 C80 N1 Ga1 30.2(2)
C8 C7 N1 C80 -43.6(4)
C12 C7 N1 C80 134.2(2)
C8 C7 N1 C35 100.2(3)
C12 C7 N1 C35 -82.0(3)
C8 C7 N1 Ga1 -151.1(2)
C12 C7 N1 Ga1 26.6(2)
C78 C35 N1 C80 101.2(3)
C34 C35 N1 C80 -82.7(3)
C78 C35 N1 C7 -41.3(3)
C34 C35 N1 C7 134.8(2)
C78 C35 N1 Ga1 -149.8(2)
C34 C35 N1 Ga1 26.3(2)
C38 C34 N2 C33 -3.9(4)
C35 C34 N2 C33 178.3(2)
C38 C34 N2 Ga1 147.7(2)
C35 C34 N2 Ga1 -30.1(3)
P3 C33 N2 C34 171.87(19)
P3 C33 N2 Ga1 21.4(2)
C11 C12 N5 C13 -5.2(4)
C7 C12 N5 C13 176.6(2)
C11 C12 N5 Ga1 144.0(2)
C7 C12 N5 Ga1 -34.2(3)
P1 C13 N5 C12 168.9(2)
P1 C13 N5 Ga1 20.6(3)
C6 C79 N6 C23 2.8(4)
C80 C79 N6 C23 -175.1(2)
C6 C79 N6 Ga1 151.3(2)
C80 C79 N6 Ga1 -26.6(3)
P2 C23 N6 C79 165.8(2)
P2 C23 N6 Ga1 18.0(3)
N5 C13 P1 C39 -171.3(2)
N5 C13 P1 C14 82.4(2)
N5 C13 P1 Ni1 -41.7(2)
C40 C39 P1 C13 82.9(3)
C41 C39 P1 C13 -42.2(3)
C40 C39 P1 C14 -170.9(3)
C41 C39 P1 C14 63.9(3)
C40 C39 P1 Ni1 -41.9(4)
C41 C39 P1 Ni1 -167.1(3)
C15 C14 P1 C13 2.4(3)
C16 C14 P1 C13 133.4(2)
C15 C14 P1 C39 -101.8(3)
C16 C14 P1 C39 29.3(3)
C15 C14 P1 Ni1 125.7(2)
C16 C14 P1 Ni1 -103.3(2)
N6 C23 P2 C17 -159.3(2)
N6 C23 P2 C20 99.5(2)
N6 C23 P2 Ni1 -32.6(2)
C18 C17 P2 C23 81.0(2)
C19 C17 P2 C23 -45.4(3)
C18 C17 P2 C20 -178.3(2)
C19 C17 P2 C20 55.3(3)
C18 C17 P2 Ni1 -42.8(3)
C19 C17 P2 Ni1 -169.1(2)
C22 C20 P2 C23 -69.2(3)
C21 C20 P2 C23 163.9(3)
C22 C20 P2 C17 -172.5(3)
C21 C20 P2 C17 60.5(3)
C22 C20 P2 Ni1 55.8(3)
C21 C20 P2 Ni1 -71.1(3)
N2 C33 P3 C30 -166.51(19)
N2 C33 P3 C27 92.52(19)
N2 C33 P3 Ni1 -41.87(19)
C31 C30 P3 C33 71.2(3)
C32 C30 P3 C33 -166.5(2)
C31 C30 P3 C27 172.9(3)
C32 C30 P3 C27 -64.8(3)
C31 C30 P3 Ni1 -50.4(3)
C32 C30 P3 Ni1 71.9(3)
C29 C27 P3 C33 -59.2(2)
C28 C27 P3 C33 65.8(3)
C29 C27 P3 C30 -164.2(2)
C28 C27 P3 C30 -39.1(3)
C29 C27 P3 Ni1 65.4(2)
C28 C27 P3 Ni1 -169.5(2)
P5 N4 P4 C53 -33.9(3)
P5 N4 P4 C45 88.5(3)
P5 N4 P4 C54 -153.3(3)
C52 C53 P4 N4 -94.9(3)
C76 C53 P4 N4 77.9(3)
C52 C53 P4 C45 139.5(3)
C76 C53 P4 C45 -47.7(3)
C52 C53 P4 C54 24.7(3)
C76 C53 P4 C54 -162.4(2)
C44 C45 P4 N4 -163.4(3)
C75 C45 P4 N4 20.2(3)
C44 C45 P4 C53 -36.5(3)
C75 C45 P4 C53 147.1(3)
C44 C45 P4 C54 78.2(3)
C75 C45 P4 C54 -98.2(3)
C59 C54 P4 N4 -173.1(3)
C55 C54 P4 N4 7.0(3)
C59 C54 P4 C53 62.8(3)
C55 C54 P4 C53 -117.1(3)
C59 C54 P4 C45 -51.5(3)
C55 C54 P4 C45 128.6(3)
P4 N4 P5 C68 -141.5(3)
P4 N4 P5 C46 -19.8(4)
P4 N4 P5 C62 101.3(3)
C69 C68 P5 N4 -34.5(3)
C73 C68 P5 N4 150.3(3)
C69 C68 P5 C46 -160.6(3)
C73 C68 P5 C46 24.2(3)
C69 C68 P5 C62 84.6(3)
C73 C68 P5 C62 -90.5(3)
C61 C46 P5 N4 108.5(3)
C47 C46 P5 N4 -68.2(3)
C61 C46 P5 C68 -129.4(3)
C47 C46 P5 C68 53.8(3)
C61 C46 P5 C62 -14.5(3)
C47 C46 P5 C62 168.8(3)
C67 C62 P5 N4 -34.7(3)
C63 C62 P5 N4 149.3(3)
C67 C62 P5 C68 -152.8(3)
C63 C62 P5 C68 31.1(3)
C67 C62 P5 C46 91.5(3)
C63 C62 P5 C46 -84.6(3)
O2A C1 O1A Ni1 15.0(12)
O1B C2 O3B Ni1 3(4)
